data_7239237
loop_
_publ_author_name
'Kapdi, Anant R.'
'Karbelkar, Amruta'
'Naik, Minal'
'Pednekar, Suhas'
'Fischer, Christian'
'Schulzke, Carola'
'Tromp, Moniek'

_publ_section_title
;
 Efficient synthesis of coumarin-based tetra and pentacyclic rings using
 phospha-palladacycles
;
_journal_issue 43
_journal_name_full 'RSC Advances'
_journal_page_first 20905
_journal_paper_doi 10.1039/c3ra43821j
_journal_volume 3
_journal_year 2013
_chemical_formula_sum 'C16 H10 O3'
_chemical_formula_weight 250.24
_space_group_IT_number 19
_space_group_name_Hall 'P 2ac 2ab'
_space_group_name_H-M_alt 'P 21 21 21'
_symmetry_cell_setting orthorhombic
_symmetry_space_group_name_H-M 'P 21 21 21'
_atom_sites_solution_hydrogens geom
_atom_sites_solution_primary direct
_atom_sites_solution_secondary difmap
_audit_creation_method SHELXL-97
_cell_angle_alpha 90.00
_cell_angle_beta 90.00
_cell_angle_gamma 90.00
_cell_formula_units_Z 4
_cell_length_a 6.8656(14)
_cell_length_b 12.618(3)
_cell_length_c 13.593(3)
_cell_measurement_reflns_used 39933
_cell_measurement_temperature 170(2)
_cell_measurement_theta_max 126.9
_cell_measurement_theta_min 8.8
_cell_volume 1177.6(5)
_computing_structure_refinement 'SHELXL-97 (Sheldrick, 2008)'
_diffrn_ambient_temperature 170(2)
_diffrn_measured_fraction_theta_full 0.995
_diffrn_measured_fraction_theta_max 0.995
_diffrn_radiation_monochromator graphite
_diffrn_radiation_source 'fine-focus sealed tube'
_diffrn_radiation_type MoK\a
_diffrn_radiation_wavelength 0.71073
_diffrn_reflns_av_R_equivalents 0.0702
_diffrn_reflns_av_sigmaI/netI 0.0475
_diffrn_reflns_limit_h_max 9
_diffrn_reflns_limit_h_min -9
_diffrn_reflns_limit_k_max 17
_diffrn_reflns_limit_k_min -17
_diffrn_reflns_limit_l_max 15
_diffrn_reflns_limit_l_min -18
_diffrn_reflns_number 13256
_diffrn_reflns_theta_full 29.44
_diffrn_reflns_theta_max 29.44
_diffrn_reflns_theta_min 2.20
_exptl_absorpt_coefficient_mu 0.098
_exptl_absorpt_correction_T_max 0.9932
_exptl_absorpt_correction_T_min 0.9692
_exptl_absorpt_correction_type numerical
_exptl_absorpt_process_details 'face indexed'
_exptl_crystal_density_diffrn 1.411
_exptl_crystal_density_method 'not measured'
_exptl_crystal_F_000 520
_exptl_crystal_size_max 0.48
_exptl_crystal_size_mid 0.19
_exptl_crystal_size_min 0.18
_refine_diff_density_max 0.382
_refine_diff_density_min -0.210
_refine_diff_density_rms 0.051
_refine_ls_extinction_method none
_refine_ls_goodness_of_fit_ref 1.053
_refine_ls_hydrogen_treatment constr
_refine_ls_matrix_type full
_refine_ls_number_parameters 173
_refine_ls_number_reflns 3246
_refine_ls_number_restraints 0
_refine_ls_restrained_S_all 1.053
_refine_ls_R_factor_all 0.0693
_refine_ls_R_factor_gt 0.0469
_refine_ls_shift/su_max 0.000
_refine_ls_shift/su_mean 0.000
_refine_ls_structure_factor_coef Fsqd
_refine_ls_weighting_details 'calc w=1/[\s^2^(Fo^2^)+(0.0654P)^2^+0.1665P] where P=(Fo^2^+2Fc^2^)/3'
_refine_ls_weighting_scheme calc
_refine_ls_wR_factor_gt 0.1147
_refine_ls_wR_factor_ref 0.1276
_reflns_number_gt 2465
_reflns_number_total 3246
_reflns_threshold_expression >2\s(I)
_cod_data_source_file c3ra43821j.txt
_cod_data_source_block mnb65
_cod_original_cell_volume 1177.6(4)
_cod_original_sg_symbol_H-M P212121
_cod_database_code 7239237

loop_
_symmetry_equiv_pos_as_xyz
'x, y, z'
'-x+1/2, -y, z+1/2'
'x+1/2, -y+1/2, -z'
'-x, y+1/2, -z+1/2'

loop_
_atom_site_label
_atom_site_type_symbol
_atom_site_fract_x
_atom_site_fract_y
_atom_site_fract_z
_atom_site_U_iso_or_equiv
_atom_site_adp_type
_atom_site_occupancy
_atom_site_symmetry_multiplicity
_atom_site_calc_flag
_atom_site_refinement_flags
O1 O 0.3661(3) 0.99478(9) 0.46102(10) 0.0368(3) Uani 1 1 d .
O2 O 0.3648(3) 0.93887(9) 0.30630(9) 0.0267(3) Uani 1 1 d .
O3 O 0.3794(3) 0.63308(8) 0.40409(8) 0.0245(3) Uani 1 1 d .
C1 C 0.3748(4) 0.78857(16) 0.62703(12) 0.0276(4) Uani 1 1 d .
H1 H 0.3744 0.8616 0.6440 0.033 Uiso 1 1 calc R
C2 C 0.3757(4) 0.75696(13) 0.52792(11) 0.0241(3) Uani 1 1 d .
C3 C 0.3747(3) 0.80916(12) 0.43396(12) 0.0221(3) Uani 1 1 d .
C4 C 0.3704(4) 0.91929(12) 0.40700(13) 0.0254(3) Uani 1 1 d .
C5 C 0.3688(3) 0.85997(12) 0.23649(12) 0.0229(3) Uani 1 1 d .
C6 C 0.3622(4) 0.89183(14) 0.13879(13) 0.0291(4) Uani 1 1 d .
H6 H 0.3542 0.9649 0.1225 0.035 Uiso 1 1 calc R
C7 C 0.3674(4) 0.81611(14) 0.06579(13) 0.0300(4) Uani 1 1 d .
H7 H 0.3621 0.8375 -0.0012 0.036 Uiso 1 1 calc R
C8 C 0.3804(4) 0.70841(13) 0.08862(13) 0.0285(4) Uani 1 1 d .
H8 H 0.3866 0.6572 0.0375 0.034 Uiso 1 1 calc R
C9 C 0.3842(3) 0.67670(12) 0.18586(12) 0.0246(3) Uani 1 1 d .
H9 H 0.3917 0.6035 0.2017 0.030 Uiso 1 1 calc R
C10 C 0.3768(3) 0.75205(11) 0.26097(12) 0.0213(3) Uani 1 1 d .
C11 C 0.3775(4) 0.73201(13) 0.36430(11) 0.0217(3) Uani 1 1 d .
C12 C 0.3782(4) 0.64965(13) 0.50531(12) 0.0251(3) Uani 1 1 d .
C13 C 0.3795(4) 0.57059(15) 0.57609(13) 0.0310(4) Uani 1 1 d .
H13 H 0.3825 0.4976 0.5592 0.037 Uiso 1 1 calc R
C14 C 0.3760(4) 0.60448(17) 0.67283(14) 0.0355(4) Uani 1 1 d .
H14 H 0.3746 0.5527 0.7236 0.043 Uiso 1 1 calc R
C15 C 0.3746(4) 0.71196(17) 0.69931(13) 0.0330(4) Uani 1 1 d .
C16 C 0.3733(4) 0.7435(2) 0.80648(14) 0.0426(5) Uani 1 1 d .
H16A H 0.3335 0.8178 0.8124 0.064 Uiso 1 1 calc R
H16B H 0.5042 0.7347 0.8340 0.064 Uiso 1 1 calc R
H16C H 0.2814 0.6985 0.8425 0.064 Uiso 1 1 calc R

loop_
_atom_site_aniso_label
_atom_site_aniso_U_11
_atom_site_aniso_U_22
_atom_site_aniso_U_33
_atom_site_aniso_U_23
_atom_site_aniso_U_13
_atom_site_aniso_U_12
O1 0.0499(8) 0.0268(6) 0.0336(7) -0.0101(5) 0.0070(9) -0.0022(8)
O2 0.0353(7) 0.0209(5) 0.0240(6) -0.0025(4) 0.0034(8) 0.0008(7)
O3 0.0292(6) 0.0223(5) 0.0221(6) 0.0027(4) -0.0012(7) 0.0015(6)
C1 0.0208(7) 0.0414(9) 0.0205(8) -0.0052(7) 0.0014(10) -0.0006(11)
C2 0.0193(7) 0.0330(8) 0.0201(7) 0.0003(6) -0.0016(11) -0.0010(8)
C3 0.0198(6) 0.0248(7) 0.0216(7) -0.0005(5) 0.0006(9) 0.0001(9)
C4 0.0262(8) 0.0243(7) 0.0257(8) -0.0014(6) 0.0031(10) -0.0005(10)
C5 0.0228(7) 0.0231(7) 0.0227(7) -0.0017(6) 0.0007(9) 0.0011(9)
C6 0.0330(10) 0.0267(7) 0.0276(8) 0.0059(6) 0.0005(10) 0.0024(9)
C7 0.0351(9) 0.0356(9) 0.0195(7) 0.0029(6) 0.0000(10) 0.0022(10)
C8 0.0326(9) 0.0300(8) 0.0229(8) -0.0039(6) -0.0003(10) 0.0017(10)
C9 0.0289(8) 0.0222(7) 0.0228(7) -0.0028(6) 0.0009(9) 0.0023(8)
C10 0.0207(7) 0.0228(7) 0.0204(7) 0.0006(6) 0.0030(10) 0.0013(8)
C11 0.0192(7) 0.0234(7) 0.0224(8) -0.0007(6) -0.0004(9) -0.0007(9)
C12 0.0236(8) 0.0327(8) 0.0190(7) 0.0028(6) 0.0012(8) 0.0005(10)
C13 0.0310(9) 0.0342(9) 0.0278(9) 0.0085(7) 0.0021(11) 0.0020(13)
C14 0.0293(9) 0.0527(10) 0.0247(8) 0.0123(8) -0.0006(10) -0.0009(12)
C15 0.0196(8) 0.0583(11) 0.0211(8) 0.0014(8) 0.0011(10) 0.0005(12)
C16 0.0303(10) 0.0791(15) 0.0184(8) -0.0029(9) 0.0024(12) 0.0005(14)

loop_
_atom_type_symbol
_atom_type_description
_atom_type_scat_dispersion_real
_atom_type_scat_dispersion_imag
_atom_type_scat_source
C C 0.0033 0.0016 'International Tables Vol C Tables 4.2.6.8 and 6.1.1.4'
H H 0.0000 0.0000 'International Tables Vol C Tables 4.2.6.8 and 6.1.1.4'
O O 0.0106 0.0060 'International Tables Vol C Tables 4.2.6.8 and 6.1.1.4'

loop_
_geom_angle_atom_site_label_1
_geom_angle_atom_site_label_2
_geom_angle_atom_site_label_3
_geom_angle
C5 O2 C4 123.34(13)
C11 O3 C12 104.78(12)
C15 C1 C2 118.97(18)
C12 C2 C1 119.28(16)
C12 C2 C3 104.50(13)
C1 C2 C3 136.22(16)
C11 C3 C2 106.92(13)
C11 C3 C4 121.02(15)
C2 C3 C4 132.06(14)
O1 C4 O2 117.34(15)
O1 C4 C3 127.61(17)
O2 C4 C3 115.03(14)
O2 C5 C6 116.73(14)
O2 C5 C10 122.65(14)
C6 C5 C10 120.62(15)
C7 C6 C5 119.16(15)
C6 C7 C8 121.08(16)
C9 C8 C7 119.71(15)
C8 C9 C10 120.13(15)
C9 C10 C5 119.27(14)
C9 C10 C11 126.80(14)
C5 C10 C11 113.93(14)
C3 C11 O3 112.37(14)
C3 C11 C10 124.00(15)
O3 C11 C10 123.63(14)
C13 C12 C2 123.25(17)
C13 C12 O3 125.31(16)
C2 C12 O3 111.43(14)
C14 C13 C12 115.94(18)
C13 C14 C15 122.88(17)
C1 C15 C14 119.67(17)
C1 C15 C16 120.2(2)
C14 C15 C16 120.15(18)

loop_
_geom_bond_atom_site_label_1
_geom_bond_atom_site_label_2
_geom_bond_distance
O1 C4 1.203(2)
O2 C5 1.3757(19)
O2 C4 1.391(2)
O3 C11 1.361(2)
O3 C12 1.392(2)
C1 C15 1.378(3)
C1 C2 1.405(2)
C2 C12 1.388(2)
C2 C3 1.437(2)
C3 C11 1.358(2)
C3 C4 1.438(2)
C5 C6 1.388(2)
C5 C10 1.403(2)
C6 C7 1.378(2)
C7 C8 1.397(2)
C8 C9 1.381(2)
C9 C10 1.396(2)
C10 C11 1.427(2)
C12 C13 1.386(2)
C13 C14 1.383(3)
C14 C15 1.403(3)
C15 C16 1.510(3)
